data_4105661
loop_
_publ_author_name
'Michael C. Haibach'
'Indubhusan Deb'
'Chandra Kanta De'
'Daniel Seidel'

_publ_section_title
;
 Redox-Neutral Indole Annulation Cascades
;
_journal_name_full 'Journal of the American Chemical Society'
_journal_page_first 2100
_journal_page_last 2103
_journal_paper_doi 10.1021/ja110713k
_journal_volume 133
_journal_year 2011
_chemical_formula_moiety 'C32 H27 N3, 0.547(C4 H10 O)'
_chemical_formula_sum 'C34.19 H32.47 N3 O0.547'
_chemical_formula_weight 494.15
_chemical_name_systematic
; 
 ? 
;
_space_group_IT_number 2
_symmetry_cell_setting triclinic
_symmetry_space_group_name_Hall '-P 1'
_symmetry_space_group_name_H-M 'P -1'
_atom_sites_solution_hydrogens geom
_atom_sites_solution_primary direct
_atom_sites_solution_secondary difmap
_audit_creation_method SHELXL-97
_cell_angle_alpha 86.739(2)
_cell_angle_beta 88.301(2)
_cell_angle_gamma 74.946(2)
_cell_formula_units_Z 4
_cell_length_a 12.8792(13)
_cell_length_b 13.1696(13)
_cell_length_c 16.6164(16)
_cell_measurement_reflns_used 5516
_cell_measurement_temperature 100(2)
_cell_measurement_theta_max 24.82
_cell_measurement_theta_min 2.27
_cell_volume 2716.9(5)
_computing_cell_refinement 'Bruker SAINT'
_computing_data_collection 'Bruker APEX2'
_computing_data_reduction 'Bruker SAINT'
_computing_molecular_graphics 'Bruker SHELXTL'
_computing_publication_material 'Bruker SHELXTL'
_computing_structure_refinement 'SHELXL-97 (Sheldrick, 2008)'
_computing_structure_solution 'SHELXS-97 (Sheldrick, 2008)'
_diffrn_ambient_temperature 100(2)
_diffrn_measured_fraction_theta_full 0.989
_diffrn_measured_fraction_theta_max 0.989
_diffrn_measurement_device_type 'Bruker APEX-II CCD'
_diffrn_measurement_method '\f and \w scans'
_diffrn_radiation_monochromator graphite
_diffrn_radiation_source 'fine-focus sealed tube'
_diffrn_radiation_type MoK\a
_diffrn_radiation_wavelength 0.71073
_diffrn_reflns_av_R_equivalents 0.0000
_diffrn_reflns_av_sigmaI/netI 0.0417
_diffrn_reflns_limit_h_max 15
_diffrn_reflns_limit_h_min -15
_diffrn_reflns_limit_k_max 15
_diffrn_reflns_limit_k_min -15
_diffrn_reflns_limit_l_max 19
_diffrn_reflns_limit_l_min 0
_diffrn_reflns_number 9286
_diffrn_reflns_theta_full 24.81
_diffrn_reflns_theta_max 24.81
_diffrn_reflns_theta_min 1.64
_exptl_absorpt_coefficient_mu 0.072
_exptl_absorpt_correction_T_max 0.9964
_exptl_absorpt_correction_T_min 0.9662
_exptl_absorpt_correction_type multi-scan
_exptl_absorpt_process_details 'Bruker SAINT (TWINABS)'
_exptl_crystal_colour colourless
_exptl_crystal_density_diffrn 1.208
_exptl_crystal_description rod
_exptl_crystal_F_000 1052
_exptl_crystal_size_max 0.48
_exptl_crystal_size_mid 0.08
_exptl_crystal_size_min 0.05
_refine_diff_density_max 0.254
_refine_diff_density_min -0.262
_refine_diff_density_rms 0.042
_refine_ls_extinction_method none
_refine_ls_goodness_of_fit_ref 1.024
_refine_ls_hydrogen_treatment constr
_refine_ls_matrix_type full
_refine_ls_number_parameters 817
_refine_ls_number_reflns 9286
_refine_ls_number_restraints 2010
_refine_ls_restrained_S_all 0.960
_refine_ls_R_factor_all 0.0727
_refine_ls_R_factor_gt 0.0505
_refine_ls_shift/su_max 0.000
_refine_ls_shift/su_mean 0.000
_refine_ls_structure_factor_coef Fsqd
_refine_ls_weighting_details 'calc w=1/[\s^2^(Fo^2^)+(0.0660P)^2^+1.0000P] where P=(Fo^2^+2Fc^2^)/3'
_refine_ls_weighting_scheme calc
_refine_ls_wR_factor_gt 0.1216
_refine_ls_wR_factor_ref 0.1312
_reflns_number_gt 7143
_reflns_number_total 9286
_reflns_threshold_expression >2sigma(I)
_cod_data_source_file ja110713k_si_001.cif
_cod_data_source_block mh-149
_cod_database_code 4105661

loop_
_symmetry_equiv_pos_as_xyz
'x, y, z'
'-x, -y, -z'

loop_
_atom_site_label
_atom_site_type_symbol
_atom_site_fract_x
_atom_site_fract_y
_atom_site_fract_z
_atom_site_U_iso_or_equiv
_atom_site_adp_type
_atom_site_occupancy
_atom_site_symmetry_multiplicity
_atom_site_calc_flag
_atom_site_refinement_flags
_atom_site_disorder_assembly
_atom_site_disorder_group
C1 C 0.17134(13) 0.59455(13) 0.17837(10) 0.0209(4) Uani 1 1 d U . .
H1 H 0.1695 0.5521 0.2300 0.025 Uiso 1 1 calc R . .
N1 N 0.27005(11) 0.60791(11) 0.32953(8) 0.0231(3) Uani 1 1 d DU . .
C2 C 0.26207(13) 0.64854(13) 0.18503(10) 0.0216(4) Uani 1 1 d DU . .
C3 C 0.30927(14) 0.65390(13) 0.25932(10) 0.0224(4) Uani 1 1 d DU . .
C4 C 0.39379(14) 0.70166(14) 0.26137(11) 0.0258(4) Uani 1 1 d DU . .
H4 H 0.4268 0.7043 0.3113 0.031 Uiso 1 1 calc R . .
C5 C 0.43063(14) 0.74531(14) 0.19212(12) 0.0291(4) Uani 1 1 d DU . .
H5 H 0.4880 0.7780 0.1948 0.035 Uiso 1 1 calc R . .
C6 C 0.38378(15) 0.74128(15) 0.11912(12) 0.0312(4) Uani 1 1 d DU . .
H6 H 0.4082 0.7716 0.0713 0.037 Uiso 1 1 calc R . .
C7 C 0.30086(15) 0.69263(14) 0.11633(11) 0.0279(4) Uani 1 1 d DU . .
H7 H 0.2695 0.6893 0.0659 0.033 Uiso 1 1 calc R . .
C8 C 0.34713(15) 0.57178(16) 0.39408(11) 0.0299(4) Uani 1 1 d DU . .
H8A H 0.3664 0.6329 0.4156 0.036 Uiso 1 1 calc R . .
H8B H 0.4135 0.5243 0.3724 0.036 Uiso 1 1 calc R . .
C9 C 0.30045(16) 0.51396(15) 0.46131(11) 0.0300(4) Uani 1 1 d DU . .
C10 C 0.36905(18) 0.44568(17) 0.51532(12) 0.0402(5) Uani 1 1 d DU . .
H10 H 0.4446 0.4336 0.5080 0.048 Uiso 1 1 calc R . .
C11 C 0.3289(2) 0.39513(18) 0.57957(13) 0.0460(6) Uani 1 1 d DU . .
H11 H 0.3766 0.3489 0.6161 0.055 Uiso 1 1 calc R . .
C12 C 0.2196(2) 0.41206(18) 0.59023(12) 0.0435(6) Uani 1 1 d DU . .
H12 H 0.1916 0.3771 0.6339 0.052 Uiso 1 1 calc R . .
C13 C 0.15088(18) 0.47997(17) 0.53737(12) 0.0376(5) Uani 1 1 d DU . .
H13 H 0.0754 0.4920 0.5455 0.045 Uiso 1 1 calc R . .
C14 C 0.18980(16) 0.53137(15) 0.47217(11) 0.0308(4) Uani 1 1 d DU . .
C15 C 0.11320(15) 0.60382(16) 0.41397(12) 0.0333(5) Uani 1 1 d DU . .
H15A H 0.0535 0.6491 0.4447 0.040 Uiso 1 1 calc R . .
H15B H 0.0821 0.5612 0.3790 0.040 Uiso 1 1 calc R . .
C16 C 0.16869(15) 0.67264(15) 0.36178(11) 0.0279(4) Uani 1 1 d DU . .
H16A H 0.1214 0.7073 0.3168 0.034 Uiso 1 1 calc R . .
H16B H 0.1832 0.7281 0.3942 0.034 Uiso 1 1 calc R . .
N2 N -0.07214(12) 0.81785(12) 0.14938(9) 0.0291(4) Uani 1 1 d U . .
H2N H -0.1058 0.8841 0.1380 0.035 Uiso 1 1 calc R . .
C17 C 0.03791(15) 0.77664(14) 0.14915(11) 0.0274(4) Uani 1 1 d U . .
H17 H 0.0892 0.8158 0.1363 0.033 Uiso 1 1 calc R . .
C18 C 0.06238(14) 0.67182(13) 0.16994(10) 0.0212(4) Uani 1 1 d U . .
C19 C -0.03806(14) 0.64572(13) 0.18349(10) 0.0216(4) Uani 1 1 d U . .
C20 C -0.06580(14) 0.55139(14) 0.20497(10) 0.0232(4) Uani 1 1 d U . .
H20 H -0.0116 0.4878 0.2145 0.028 Uiso 1 1 calc R . .
C21 C -0.17312(14) 0.55267(15) 0.21201(11) 0.0271(4) Uani 1 1 d U . .
H21 H -0.1928 0.4890 0.2251 0.032 Uiso 1 1 calc R . .
C22 C -0.25336(15) 0.64667(15) 0.20003(11) 0.0287(4) Uani 1 1 d U . .
H22 H -0.3267 0.6455 0.2059 0.034 Uiso 1 1 calc R . .
C23 C -0.22875(15) 0.74071(15) 0.17997(11) 0.0286(4) Uani 1 1 d U . .
H23 H -0.2835 0.8045 0.1731 0.034 Uiso 1 1 calc R . .
C24 C -0.12042(14) 0.73883(14) 0.17017(10) 0.0241(4) Uani 1 1 d U . .
N3 N 0.18822(12) 0.43871(12) -0.00403(9) 0.0256(3) Uani 1 1 d U . .
H3N H 0.1657 0.4250 -0.0507 0.031 Uiso 1 1 calc R . .
C25 C 0.13906(14) 0.52249(14) 0.04180(10) 0.0239(4) Uani 1 1 d U . .
H25 H 0.0762 0.5755 0.0269 0.029 Uiso 1 1 calc R . .
C26 C 0.19341(14) 0.51821(14) 0.11122(10) 0.0222(4) Uani 1 1 d U . .
C27 C 0.28250(14) 0.42659(13) 0.10912(10) 0.0219(4) Uani 1 1 d U . .
C28 C 0.36622(14) 0.38099(14) 0.16243(11) 0.0247(4) Uani 1 1 d U . .
H28 H 0.3695 0.4102 0.2130 0.030 Uiso 1 1 calc R . .
C29 C 0.44367(15) 0.29297(14) 0.14012(12) 0.0276(4) Uani 1 1 d U . .
H29 H 0.5009 0.2615 0.1756 0.033 Uiso 1 1 calc R . .
C30 C 0.43888(15) 0.24944(14) 0.06573(11) 0.0276(4) Uani 1 1 d U . .
H30 H 0.4936 0.1892 0.0517 0.033 Uiso 1 1 calc R . .
C31 C 0.35731(15) 0.29146(14) 0.01258(11) 0.0265(4) Uani 1 1 d U . .
H31 H 0.3547 0.2614 -0.0377 0.032 Uiso 1 1 calc R . .
C32 C 0.27857(14) 0.37989(14) 0.03541(10) 0.0225(4) Uani 1 1 d U . .
C33 C 0.84742(13) 0.18025(13) 0.17932(10) 0.0211(4) Uani 1 1 d U . .
H33 H 0.8474 0.1431 0.2335 0.025 Uiso 1 1 calc R A 1
N4A N 0.7184(4) 0.2610(7) 0.3234(4) 0.0282(10) Uani 0.534(3) 1 d PDU B 1
C34A C 0.757(4) 0.284(3) 0.1802(10) 0.0223(5) Uani 0.534(3) 1 d PDU B 1
C35A C 0.6952(9) 0.3218(11) 0.2490(5) 0.0247(10) Uani 0.534(3) 1 d PDU B 1
C36A C 0.6130(9) 0.4148(9) 0.2399(5) 0.0269(12) Uani 0.534(3) 1 d PDU B 1
H36A H 0.5724 0.4424 0.2860 0.032 Uiso 0.534(3) 1 calc PR B 1
C37A C 0.5896(10) 0.4672(10) 0.1662(4) 0.0264(13) Uani 0.534(3) 1 d PDU B 1
H37A H 0.5324 0.5295 0.1618 0.032 Uiso 0.534(3) 1 calc PR B 1
C38A C 0.6487(13) 0.4299(13) 0.0984(5) 0.0258(12) Uani 0.534(3) 1 d PDU B 1
H38A H 0.6341 0.4669 0.0475 0.031 Uiso 0.534(3) 1 calc PR B 1
C39A C 0.729(2) 0.3378(19) 0.1063(8) 0.0251(9) Uani 0.534(3) 1 d PDU B 1
H39A H 0.7677 0.3101 0.0593 0.030 Uiso 0.534(3) 1 calc PR B 1
C40A C 0.6291(4) 0.2769(5) 0.3819(3) 0.0390(10) Uani 0.534(3) 1 d PDU B 1
H40A H 0.5642 0.2673 0.3561 0.047 Uiso 0.534(3) 1 calc PR B 1
H40B H 0.6125 0.3495 0.4006 0.047 Uiso 0.534(3) 1 calc PR B 1
C41A C 0.6593(3) 0.1985(2) 0.45304(15) 0.0454(11) Uani 0.534(3) 1 d PGDU B 1
C42A C 0.5772(3) 0.1762(3) 0.50128(19) 0.0622(13) Uani 0.534(3) 1 d PGDU B 1
H42A H 0.5042 0.2073 0.4878 0.075 Uiso 0.534(3) 1 calc PR B 1
C43A C 0.6018(3) 0.1085(3) 0.56928(19) 0.0790(16) Uani 0.534(3) 1 d PGDU B 1
H43A H 0.5456 0.0933 0.6022 0.095 Uiso 0.534(3) 1 calc PR B 1
C44A C 0.7085(4) 0.0631(3) 0.58903(17) 0.0794(10) Uani 0.534(3) 1 d PGDU B 1
H44A H 0.7253 0.0168 0.6355 0.095 Uiso 0.534(3) 1 calc PR B 1
C45A C 0.7906(3) 0.0854(3) 0.5408(2) 0.0609(13) Uani 0.534(3) 1 d PGDU B 1
H45A H 0.8635 0.0543 0.5543 0.073 Uiso 0.534(3) 1 calc PR B 1
C46A C 0.7660(3) 0.1531(3) 0.47279(18) 0.0473(10) Uani 0.534(3) 1 d PGDU B 1
C47A C 0.8554(4) 0.1770(4) 0.4216(3) 0.0458(10) Uani 0.534(3) 1 d PDU B 1
H47A H 0.8909 0.1143 0.3914 0.055 Uiso 0.534(3) 1 calc PR B 1
H47B H 0.9096 0.1920 0.4569 0.055 Uiso 0.534(3) 1 calc PR B 1
C48A C 0.8158(4) 0.2705(5) 0.3622(4) 0.0327(10) Uani 0.534(3) 1 d PDU B 1
H48A H 0.8001 0.3368 0.3909 0.039 Uiso 0.534(3) 1 calc PR B 1
H48B H 0.8723 0.2726 0.3208 0.039 Uiso 0.534(3) 1 calc PR B 1
N4B N 0.7528(5) 0.2530(8) 0.3287(5) 0.0282(10) Uani 0.466(3) 1 d PDU B 2
C34B C 0.760(5) 0.280(4) 0.1825(11) 0.0223(5) Uani 0.466(3) 1 d PDU B 2
C35B C 0.7133(10) 0.3139(13) 0.2574(6) 0.0247(10) Uani 0.466(3) 1 d PDU B 2
C36B C 0.6273(11) 0.4034(11) 0.2592(6) 0.0269(12) Uani 0.466(3) 1 d PDU B 2
H36B H 0.5938 0.4244 0.3094 0.032 Uiso 0.466(3) 1 calc PR B 2
C37B C 0.5898(12) 0.4624(11) 0.1899(5) 0.0264(13) Uani 0.466(3) 1 d PDU B 2
H37B H 0.5307 0.5229 0.1926 0.032 Uiso 0.466(3) 1 calc PR B 2
C38B C 0.6381(15) 0.4334(15) 0.1165(6) 0.0258(12) Uani 0.466(3) 1 d PDU B 2
H38B H 0.6130 0.4735 0.0684 0.031 Uiso 0.466(3) 1 calc PR B 2
C39B C 0.724(3) 0.344(2) 0.1143(9) 0.0251(9) Uani 0.466(3) 1 d PDU B 2
H39B H 0.7596 0.3267 0.0642 0.030 Uiso 0.466(3) 1 calc PR B 2
C40B C 0.6789(5) 0.2631(5) 0.3981(3) 0.0390(10) Uani 0.466(3) 1 d PDU B 2
H40C H 0.6100 0.2510 0.3816 0.047 Uiso 0.466(3) 1 calc PR B 2
H40D H 0.6640 0.3354 0.4172 0.047 Uiso 0.466(3) 1 calc PR B 2
C41B C 0.7263(3) 0.1844(3) 0.46616(18) 0.0473(10) Uani 0.466(3) 1 d PGDU B 2
C42B C 0.6574(3) 0.1590(3) 0.5254(2) 0.0645(15) Uani 0.466(3) 1 d PGDU B 2
H42B H 0.5824 0.1912 0.5230 0.077 Uiso 0.466(3) 1 calc PR B 2
C43B C 0.6983(4) 0.0866(3) 0.5881(2) 0.0794(10) Uani 0.466(3) 1 d PGDU B 2
H43B H 0.6512 0.0692 0.6285 0.095 Uiso 0.466(3) 1 calc PR B 2
C44B C 0.8080(4) 0.0395(3) 0.5916(2) 0.0785(18) Uani 0.466(3) 1 d PGDU B 2
H44B H 0.8360 -0.0100 0.6344 0.094 Uiso 0.466(3) 1 calc PR B 2
C45B C 0.8770(3) 0.0649(3) 0.5324(2) 0.0680(17) Uani 0.466(3) 1 d PGDU B 2
H45B H 0.9520 0.0327 0.5348 0.082 Uiso 0.466(3) 1 calc PR B 2
C46B C 0.8361(3) 0.1374(3) 0.46967(19) 0.0496(13) Uani 0.466(3) 1 d PGDU B 2
C47B C 0.9122(5) 0.1640(5) 0.4057(3) 0.0458(10) Uani 0.466(3) 1 d PDU B 2
H47C H 0.9376 0.1036 0.3709 0.055 Uiso 0.466(3) 1 calc PR B 2
H47D H 0.9755 0.1762 0.4320 0.055 Uiso 0.466(3) 1 calc PR B 2
C48B C 0.8584(5) 0.2613(7) 0.3539(5) 0.0327(10) Uani 0.466(3) 1 d PDU B 2
H48C H 0.8497 0.3250 0.3850 0.039 Uiso 0.466(3) 1 calc PR B 2
H48D H 0.9040 0.2677 0.3058 0.039 Uiso 0.466(3) 1 calc PR B 2
N5 N 1.09282(12) 0.27492(12) 0.13726(10) 0.0301(4) Uani 1 1 d U B .
H5N H 1.1268 0.3232 0.1228 0.036 Uiso 1 1 calc R . .
C49 C 0.98287(15) 0.29051(15) 0.14091(11) 0.0284(4) Uani 1 1 d U . .
H49 H 0.9321 0.3555 0.1281 0.034 Uiso 1 1 calc R B .
C50 C 0.95738(14) 0.19977(13) 0.16546(10) 0.0217(4) Uani 1 1 d U B .
C51 C 1.05768(14) 0.12221(14) 0.17795(10) 0.0214(4) Uani 1 1 d U . .
C52 C 1.08454(14) 0.01559(14) 0.20329(10) 0.0232(4) Uani 1 1 d U B .
H52 H 1.0299 -0.0194 0.2163 0.028 Uiso 1 1 calc R . .
C53 C 1.19177(15) -0.03790(15) 0.20902(11) 0.0278(4) Uani 1 1 d U . .
H53 H 1.2110 -0.1106 0.2253 0.033 Uiso 1 1 calc R B .
C54 C 1.27254(15) 0.01401(15) 0.19113(11) 0.0291(4) Uani 1 1 d U B .
H54 H 1.3457 -0.0245 0.1958 0.035 Uiso 1 1 calc R . .
C55 C 1.24919(15) 0.11865(15) 0.16710(11) 0.0276(4) Uani 1 1 d U . .
H55 H 1.3045 0.1533 0.1558 0.033 Uiso 1 1 calc R B .
C56 C 1.14058(14) 0.17238(14) 0.15982(10) 0.0233(4) Uani 1 1 d U B .
N6 N 0.81199(12) 0.03019(12) 0.00338(9) 0.0263(4) Uani 1 1 d U B .
H6N H 0.8279 0.0065 -0.0451 0.032 Uiso 1 1 calc R . .
C57 C 0.86703(14) 0.08806(14) 0.04342(11) 0.0248(4) Uani 1 1 d U . .
H57 H 0.9279 0.1094 0.0224 0.030 Uiso 1 1 calc R B .
C58 C 0.82159(13) 0.11044(13) 0.11765(10) 0.0211(4) Uani 1 1 d U B .
C59 C 0.73268(13) 0.06350(13) 0.12475(10) 0.0213(4) Uani 1 1 d U . .
C60 C 0.65658(13) 0.05881(14) 0.18602(11) 0.0237(4) Uani 1 1 d U B .
H60 H 0.6597 0.0890 0.2362 0.028 Uiso 1 1 calc R . .
C61 C 0.57737(14) 0.00959(14) 0.17202(11) 0.0272(4) Uani 1 1 d U . .
H61 H 0.5250 0.0065 0.2129 0.033 Uiso 1 1 calc R B .
C62 C 0.57248(15) -0.03612(14) 0.09857(12) 0.0289(4) Uani 1 1 d U B .
H62 H 0.5163 -0.0689 0.0905 0.035 Uiso 1 1 calc R . .
C63 C 0.64741(15) -0.03460(14) 0.03769(11) 0.0270(4) Uani 1 1 d U . .
H63 H 0.6443 -0.0663 -0.0118 0.032 Uiso 1 1 calc R B .
C64 C 0.72779(14) 0.01531(13) 0.05173(11) 0.0232(4) Uani 1 1 d U B .
C65A C 0.1279(3) 0.1335(2) 0.63087(18) 0.0743(10) Uani 0.927(2) 1 d PDU C 1
H65A H 0.1695 0.0925 0.6756 0.112 Uiso 0.927(2) 1 calc PR C 1
H65B H 0.0776 0.0958 0.6120 0.112 Uiso 0.927(2) 1 calc PR C 1
H65C H 0.0876 0.2023 0.6492 0.112 Uiso 0.927(2) 1 calc PR C 1
C66A C 0.2028(3) 0.1488(2) 0.56313(18) 0.0759(10) Uani 0.927(2) 1 d PDU C 1
H66A H 0.2535 0.1873 0.5817 0.091 Uiso 0.927(2) 1 calc PR C 1
H66B H 0.2450 0.0795 0.5452 0.091 Uiso 0.927(2) 1 calc PR C 1
O1A O 0.1412(2) 0.20744(16) 0.49752(12) 0.0764(7) Uani 0.927(2) 1 d PDU C 1
C67A C 0.2071(3) 0.2335(3) 0.43295(19) 0.0806(10) Uani 0.927(2) 1 d PDU C 1
H67A H 0.2582 0.1689 0.4144 0.097 Uiso 0.927(2) 1 calc PR C 1
H67B H 0.2490 0.2808 0.4516 0.097 Uiso 0.927(2) 1 calc PR C 1
C68A C 0.1346(4) 0.2880(3) 0.36435(19) 0.0879(12) Uani 0.927(2) 1 d PDU C 1
H68A H 0.1787 0.3052 0.3191 0.132 Uiso 0.927(2) 1 calc PR C 1
H68B H 0.0857 0.3529 0.3829 0.132 Uiso 0.927(2) 1 calc PR C 1
H68C H 0.0928 0.2411 0.3468 0.132 Uiso 0.927(2) 1 calc PR C 1
C65B C 0.357(4) 0.098(3) 0.6139(19) 0.087(9) Uani 0.073(2) 1 d PDU C 2
H65D H 0.3172 0.0724 0.6578 0.131 Uiso 0.073(2) 1 calc PR C 2
H65E H 0.3700 0.1655 0.6277 0.131 Uiso 0.073(2) 1 calc PR C 2
H65F H 0.4267 0.0469 0.6058 0.131 Uiso 0.073(2) 1 calc PR C 2
C66B C 0.294(4) 0.114(4) 0.537(2) 0.102(6) Uani 0.073(2) 1 d PDU C 2
H66C H 0.3026 0.0454 0.5132 0.122 Uiso 0.073(2) 1 calc PR C 2
H66D H 0.2165 0.1428 0.5504 0.122 Uiso 0.073(2) 1 calc PR C 2
O1B O 0.328(3) 0.185(2) 0.4809(16) 0.118(6) Uani 0.073(2) 1 d PDU C 2
C67B C 0.311(4) 0.171(3) 0.3979(16) 0.105(6) Uani 0.073(2) 1 d PDU C 2
H67C H 0.2809 0.1101 0.3935 0.126 Uiso 0.073(2) 1 calc PR C 2
H67D H 0.3806 0.1574 0.3681 0.126 Uiso 0.073(2) 1 calc PR C 2
C68B C 0.235(5) 0.268(4) 0.361(2) 0.102(8) Uani 0.073(2) 1 d PDU C 2
H68D H 0.2706 0.2964 0.3152 0.153 Uiso 0.073(2) 1 calc PR C 2
H68E H 0.2139 0.3217 0.4014 0.153 Uiso 0.073(2) 1 calc PR C 2
H68F H 0.1709 0.2503 0.3423 0.153 Uiso 0.073(2) 1 calc PR C 2
C69A C 0.431(2) 0.169(2) 0.3523(16) 0.076(7) Uani 0.096(2) 1 d PDU . .
H69A H 0.4548 0.1751 0.2961 0.114 Uiso 0.096(2) 1 calc PR . .
H69B H 0.4401 0.2290 0.3810 0.114 Uiso 0.096(2) 1 calc PR . .
H69C H 0.3553 0.1680 0.3542 0.114 Uiso 0.096(2) 1 calc PR . .
C70A C 0.498(3) 0.068(3) 0.3918(18) 0.073(7) Uani 0.096(2) 1 d PDU . .
H70A H 0.4908 0.0077 0.3620 0.088 Uiso 0.096(2) 1 calc PR . .
H70B H 0.5746 0.0693 0.3902 0.088 Uiso 0.096(2) 1 calc PR . .
O2A O 0.463(3) 0.057(2) 0.4738(16) 0.072(5) Uani 0.096(2) 1 d PDU . .
C71A C 0.528(3) -0.030(3) 0.520(2) 0.066(6) Uani 0.096(2) 1 d PDU . .
H71A H 0.6011 -0.0191 0.5261 0.079 Uiso 0.096(2) 1 calc PR . .
H71B H 0.5361 -0.0954 0.4913 0.079 Uiso 0.096(2) 1 calc PR . .
C72A C 0.477(3) -0.039(3) 0.6018(18) 0.059(7) Uani 0.096(2) 1 d PDU . .
H72A H 0.5226 -0.0981 0.6337 0.088 Uiso 0.096(2) 1 calc PR . .
H72B H 0.4062 -0.0523 0.5954 0.088 Uiso 0.096(2) 1 calc PR . .
H72C H 0.4687 0.0261 0.6294 0.088 Uiso 0.096(2) 1 calc PR . .

loop_
_atom_site_aniso_label
_atom_site_aniso_U_11
_atom_site_aniso_U_22
_atom_site_aniso_U_33
_atom_site_aniso_U_23
_atom_site_aniso_U_13
_atom_site_aniso_U_12
C1 0.0236(9) 0.0203(9) 0.0179(9) -0.0002(7) 0.0008(7) -0.0042(7)
N1 0.0229(8) 0.0260(8) 0.0201(8) -0.0013(6) -0.0014(6) -0.0052(6)
C2 0.0200(9) 0.0184(9) 0.0243(9) -0.0036(7) 0.0018(7) -0.0007(7)
C3 0.0209(9) 0.0186(9) 0.0255(9) -0.0030(7) 0.0016(7) -0.0010(7)
C4 0.0223(9) 0.0222(9) 0.0315(10) -0.0028(8) -0.0037(8) -0.0026(7)
C5 0.0201(9) 0.0222(10) 0.0435(12) -0.0023(8) 0.0053(8) -0.0032(8)
C6 0.0312(11) 0.0270(10) 0.0339(11) 0.0000(8) 0.0100(8) -0.0065(8)
C7 0.0313(10) 0.0285(10) 0.0238(10) -0.0027(8) 0.0025(8) -0.0078(8)
C8 0.0280(10) 0.0338(11) 0.0286(10) -0.0017(8) -0.0023(8) -0.0090(8)
C9 0.0378(11) 0.0313(10) 0.0239(10) -0.0032(8) -0.0049(8) -0.0133(9)
C10 0.0449(13) 0.0439(13) 0.0348(12) 0.0043(10) -0.0103(10) -0.0172(10)
C11 0.0617(15) 0.0482(14) 0.0314(12) 0.0108(10) -0.0153(11) -0.0213(12)
C12 0.0656(15) 0.0487(13) 0.0236(11) 0.0015(10) -0.0018(10) -0.0287(12)
C13 0.0481(13) 0.0433(12) 0.0257(10) -0.0030(9) 0.0025(9) -0.0193(10)
C14 0.0399(11) 0.0333(11) 0.0216(10) -0.0065(8) 0.0013(8) -0.0128(9)
C15 0.0302(11) 0.0400(12) 0.0290(10) -0.0037(9) 0.0061(8) -0.0082(9)
C16 0.0282(10) 0.0300(10) 0.0245(10) -0.0048(8) 0.0020(8) -0.0051(8)
N2 0.0304(9) 0.0179(8) 0.0362(9) 0.0019(7) -0.0064(7) -0.0014(7)
C17 0.0291(10) 0.0250(10) 0.0290(10) -0.0013(8) -0.0022(8) -0.0085(8)
C18 0.0244(9) 0.0197(9) 0.0186(9) -0.0035(7) -0.0016(7) -0.0034(7)
C19 0.0245(9) 0.0216(9) 0.0171(8) -0.0042(7) -0.0020(7) -0.0023(7)
C20 0.0246(9) 0.0208(9) 0.0222(9) -0.0015(7) -0.0022(7) -0.0019(7)
C21 0.0270(10) 0.0281(10) 0.0267(10) -0.0032(8) 0.0008(8) -0.0079(8)
C22 0.0211(9) 0.0376(11) 0.0264(10) -0.0056(8) -0.0018(8) -0.0050(8)
C23 0.0248(10) 0.0277(10) 0.0291(10) -0.0057(8) -0.0056(8) 0.0023(8)
C24 0.0278(10) 0.0219(9) 0.0210(9) -0.0033(7) -0.0048(7) -0.0026(8)
N3 0.0303(8) 0.0259(8) 0.0200(8) -0.0035(6) -0.0032(6) -0.0054(7)
C25 0.0240(9) 0.0225(9) 0.0231(9) -0.0013(7) 0.0001(7) -0.0021(7)
C26 0.0236(9) 0.0222(9) 0.0211(9) -0.0007(7) 0.0020(7) -0.0067(7)
C27 0.0241(9) 0.0207(9) 0.0226(9) -0.0015(7) 0.0035(7) -0.0090(7)
C28 0.0248(9) 0.0232(9) 0.0271(10) -0.0028(8) -0.0014(8) -0.0076(8)
C29 0.0247(10) 0.0219(9) 0.0360(11) -0.0013(8) -0.0038(8) -0.0052(8)
C30 0.0282(10) 0.0209(9) 0.0331(10) -0.0025(8) 0.0083(8) -0.0058(8)
C31 0.0331(10) 0.0222(9) 0.0250(10) -0.0041(8) 0.0066(8) -0.0087(8)
C32 0.0270(9) 0.0214(9) 0.0213(9) -0.0006(7) 0.0017(7) -0.0104(7)
C33 0.0215(9) 0.0221(9) 0.0201(9) -0.0008(7) -0.0016(7) -0.0064(7)
N4A 0.034(3) 0.0288(15) 0.0236(11) -0.0054(9) 0.0025(19) -0.010(3)
C34A 0.022(2) 0.020(2) 0.0261(11) -0.0037(10) 0.0002(14) -0.0086(9)
C35A 0.027(3) 0.0216(18) 0.0282(16) -0.0042(13) 0.0015(16) -0.0102(18)
C36A 0.027(3) 0.024(2) 0.030(3) -0.008(2) 0.006(3) -0.0072(16)
C37A 0.0236(10) 0.0229(14) 0.033(4) -0.002(3) 0.002(3) -0.0069(10)
C38A 0.024(3) 0.0247(13) 0.028(3) 0.001(3) -0.002(3) -0.0058(14)
C39A 0.025(2) 0.024(2) 0.027(2) -0.004(2) 0.000(2) -0.0055(12)
C40A 0.050(3) 0.0378(18) 0.0303(19) -0.0111(14) 0.013(2) -0.013(2)
C41A 0.078(3) 0.040(2) 0.024(2) -0.0104(17) 0.012(2) -0.024(2)
C42A 0.098(4) 0.056(3) 0.041(3) -0.010(2) 0.026(2) -0.036(3)
C43A 0.146(4) 0.061(3) 0.039(3) -0.011(2) 0.030(3) -0.045(3)
C44A 0.157(3) 0.053(2) 0.0315(14) -0.0029(14) 0.0086(18) -0.034(2)
C45A 0.126(4) 0.037(2) 0.027(2) -0.0014(18) -0.007(2) -0.034(3)
C46A 0.084(3) 0.036(2) 0.0250(13) -0.0095(13) 0.0022(18) -0.020(2)
C47A 0.064(3) 0.0390(17) 0.0335(19) -0.0032(15) -0.011(2) -0.011(2)
C48A 0.042(3) 0.0296(15) 0.0271(16) -0.0050(13) -0.003(2) -0.008(3)
N4B 0.034(3) 0.0288(15) 0.0236(11) -0.0054(9) 0.0025(19) -0.010(3)
C34B 0.022(2) 0.020(2) 0.0261(11) -0.0037(10) 0.0002(14) -0.0086(9)
C35B 0.027(3) 0.0216(18) 0.0282(16) -0.0042(13) 0.0015(16) -0.0102(18)
C36B 0.027(3) 0.024(2) 0.030(3) -0.008(2) 0.006(3) -0.0072(16)
C37B 0.0236(10) 0.0229(14) 0.033(4) -0.002(3) 0.002(3) -0.0069(10)
C38B 0.024(3) 0.0247(13) 0.028(3) 0.001(3) -0.002(3) -0.0058(14)
C39B 0.025(2) 0.024(2) 0.027(2) -0.004(2) 0.000(2) -0.0055(12)
C40B 0.050(3) 0.0378(18) 0.0303(19) -0.0111(14) 0.013(2) -0.013(2)
C41B 0.084(3) 0.036(2) 0.0250(13) -0.0095(13) 0.0022(18) -0.020(2)
C42B 0.117(4) 0.049(3) 0.030(2) -0.010(2) 0.021(3) -0.026(3)
C43B 0.157(3) 0.053(2) 0.0315(14) -0.0029(14) 0.0086(18) -0.034(2)
C44B 0.157(5) 0.038(3) 0.034(3) -0.004(2) -0.002(3) -0.013(3)
C45B 0.128(4) 0.038(3) 0.030(3) -0.007(2) -0.006(3) -0.005(3)
C46B 0.090(3) 0.036(3) 0.023(2) -0.0080(19) -0.003(3) -0.016(3)
C47B 0.064(3) 0.0390(17) 0.0335(19) -0.0032(15) -0.011(2) -0.011(2)
C48B 0.042(3) 0.0296(15) 0.0271(16) -0.0050(13) -0.003(2) -0.008(3)
N5 0.0296(9) 0.0259(8) 0.0378(9) 0.0025(7) 0.0016(7) -0.0136(7)
C49 0.0270(10) 0.0247(10) 0.0328(11) 0.0006(8) -0.0025(8) -0.0056(8)
C50 0.0241(9) 0.0214(9) 0.0200(9) -0.0022(7) -0.0011(7) -0.0065(7)
C51 0.0230(9) 0.0250(9) 0.0170(9) -0.0043(7) 0.0009(7) -0.0073(7)
C52 0.0222(9) 0.0235(9) 0.0255(9) -0.0038(8) 0.0005(7) -0.0083(7)
C53 0.0281(10) 0.0238(10) 0.0303(10) -0.0026(8) -0.0014(8) -0.0044(8)
C54 0.0208(9) 0.0342(11) 0.0304(10) -0.0046(9) 0.0003(8) -0.0033(8)
C55 0.0239(10) 0.0360(11) 0.0265(10) -0.0048(8) 0.0028(8) -0.0136(8)
C56 0.0259(9) 0.0245(9) 0.0217(9) -0.0041(7) 0.0007(7) -0.0096(8)
N6 0.0312(9) 0.0262(8) 0.0216(8) -0.0078(7) 0.0016(6) -0.0065(7)
C57 0.0252(9) 0.0233(9) 0.0266(10) -0.0024(8) 0.0003(8) -0.0077(8)
C58 0.0202(9) 0.0177(9) 0.0241(9) -0.0007(7) -0.0028(7) -0.0023(7)
C59 0.0200(9) 0.0168(9) 0.0248(9) -0.0011(7) -0.0037(7) 0.0001(7)
C60 0.0207(9) 0.0220(9) 0.0261(10) -0.0023(8) -0.0027(7) -0.0009(7)
C61 0.0236(10) 0.0238(10) 0.0334(10) -0.0005(8) 0.0006(8) -0.0049(8)
C62 0.0251(10) 0.0206(9) 0.0415(11) 0.0013(8) -0.0075(8) -0.0066(8)
C63 0.0314(10) 0.0176(9) 0.0307(10) -0.0019(8) -0.0094(8) -0.0033(8)
C64 0.0244(9) 0.0174(9) 0.0252(9) 0.0009(7) -0.0044(7) -0.0008(7)
C65A 0.114(3) 0.0559(19) 0.0496(18) -0.0055(14) -0.0151(17) -0.0143(18)
C66A 0.112(3) 0.0452(17) 0.0614(19) -0.0162(15) -0.0192(18) 0.0021(17)
O1A 0.126(2) 0.0535(13) 0.0524(12) -0.0052(10) -0.0224(12) -0.0247(12)
C67A 0.124(3) 0.0578(19) 0.0562(19) -0.0176(16) -0.0073(19) -0.0130(19)
C68A 0.145(4) 0.067(2) 0.0535(19) -0.0066(16) -0.024(2) -0.028(2)
C65B 0.097(14) 0.071(14) 0.094(11) -0.007(10) 0.003(10) -0.022(11)
C66B 0.117(9) 0.086(9) 0.095(8) -0.010(8) -0.007(8) -0.013(8)
O1B 0.135(10) 0.109(10) 0.103(8) -0.002(7) -0.003(8) -0.020(8)
C67B 0.121(9) 0.094(9) 0.099(8) -0.009(7) 0.000(8) -0.025(7)
C68B 0.121(12) 0.094(11) 0.091(11) -0.019(10) -0.007(10) -0.025(9)
C69A 0.074(11) 0.094(11) 0.066(10) -0.003(8) -0.001(9) -0.033(9)
C70A 0.077(11) 0.083(11) 0.065(9) -0.006(8) 0.009(8) -0.029(9)
O2A 0.068(8) 0.081(10) 0.067(7) -0.001(7) 0.004(7) -0.021(8)
C71A 0.061(10) 0.073(12) 0.064(8) -0.003(8) 0.002(7) -0.019(9)
C72A 0.048(12) 0.077(13) 0.052(9) -0.016(9) 0.001(9) -0.017(10)

loop_
_atom_type_symbol
_atom_type_description
_atom_type_scat_dispersion_real
_atom_type_scat_dispersion_imag
_atom_type_scat_source
C C 0.0033 0.0016 'International Tables Vol C Tables 4.2.6.8 and 6.1.1.4'
H H 0.0000 0.0000 'International Tables Vol C Tables 4.2.6.8 and 6.1.1.4'
N N 0.0061 0.0033 'International Tables Vol C Tables 4.2.6.8 and 6.1.1.4'
O O 0.0106 0.0060 'International Tables Vol C Tables 4.2.6.8 and 6.1.1.4'

loop_
_geom_angle_atom_site_label_1
_geom_angle_atom_site_label_2
_geom_angle_atom_site_label_3
_geom_angle
C18 C1 C26 111.42(14)
C18 C1 C2 112.74(14)
C26 C1 C2 111.50(14)
C18 C1 H1 106.9
C26 C1 H1 106.9
C2 C1 H1 106.9
C3 N1 C8 115.54(14)
C3 N1 C16 113.93(14)
C8 N1 C16 110.10(14)
C7 C2 C3 118.43(16)
C7 C2 C1 119.91(15)
C3 C2 C1 121.65(15)
C4 C3 C2 119.09(16)
C4 C3 N1 122.54(16)
C2 C3 N1 118.35(15)
C5 C4 C3 121.32(17)
C5 C4 H4 119.3
C3 C4 H4 119.3
C6 C5 C4 119.82(17)
C6 C5 H5 120.1
C4 C5 H5 120.1
C5 C6 C7 119.25(18)
C5 C6 H6 120.4
C7 C6 H6 120.4
C6 C7 C2 122.07(18)
C6 C7 H7 119.0
C2 C7 H7 119.0
N1 C8 C9 110.68(15)
N1 C8 H8A 109.5
C9 C8 H8A 109.5
N1 C8 H8B 109.5
C9 C8 H8B 109.5
H8A C8 H8B 108.1
C14 C9 C10 119.33(18)
C14 C9 C8 121.06(17)
C10 C9 C8 119.55(18)
C11 C10 C9 121.0(2)
C11 C10 H10 119.5
C9 C10 H10 119.5
C12 C11 C10 119.7(2)
C12 C11 H11 120.2
C10 C11 H11 120.2
C11 C12 C13 119.8(2)
C11 C12 H12 120.1
C13 C12 H12 120.1
C12 C13 C14 121.4(2)
C12 C13 H13 119.3
C14 C13 H13 119.3
C9 C14 C13 118.79(19)
C9 C14 C15 120.64(17)
C13 C14 C15 120.57(18)
C14 C15 C16 111.84(16)
C14 C15 H15A 109.2
C16 C15 H15A 109.2
C14 C15 H15B 109.2
C16 C15 H15B 109.2
H15A C15 H15B 107.9
N1 C16 C15 109.56(15)
N1 C16 H16A 109.8
C15 C16 H16A 109.8
N1 C16 H16B 109.8
C15 C16 H16B 109.8
H16A C16 H16B 108.2
C24 N2 C17 108.83(15)
C24 N2 H2N 125.6
C17 N2 H2N 125.6
C18 C17 N2 110.13(16)
C18 C17 H17 124.9
N2 C17 H17 124.9
C17 C18 C19 106.25(15)
C17 C18 C1 129.05(16)
C19 C18 C1 124.70(15)
C20 C19 C24 119.15(16)
C20 C19 C18 133.39(16)
C24 C19 C18 107.46(15)
C21 C20 C19 118.87(16)
C21 C20 H20 120.6
C19 C20 H20 120.6
C20 C21 C22 120.83(17)
C20 C21 H21 119.6
C22 C21 H21 119.6
C23 C22 C21 121.68(17)
C23 C22 H22 119.2
C21 C22 H22 119.2
C22 C23 C24 117.50(17)
C22 C23 H23 121.2
C24 C23 H23 121.2
N2 C24 C23 130.75(17)
N2 C24 C19 107.33(16)
C23 C24 C19 121.91(17)
C25 N3 C32 108.70(14)
C25 N3 H3N 125.6
C32 N3 H3N 125.6
C26 C25 N3 110.21(15)
C26 C25 H25 124.9
N3 C25 H25 124.9
C25 C26 C27 106.54(15)
C25 C26 C1 128.96(16)
C27 C26 C1 124.46(15)
C28 C27 C32 119.19(16)
C28 C27 C26 133.44(16)
C32 C27 C26 107.36(15)
C29 C28 C27 118.79(17)
C29 C28 H28 120.6
C27 C28 H28 120.6
C28 C29 C30 120.77(17)
C28 C29 H29 119.6
C30 C29 H29 119.6
C31 C30 C29 121.89(17)
C31 C30 H30 119.1
C29 C30 H30 119.1
C30 C31 C32 117.33(17)
C30 C31 H31 121.3
C32 C31 H31 121.3
N3 C32 C31 130.85(16)
N3 C32 C27 107.14(15)
C31 C32 C27 122.00(17)
C34B C33 C50 112(3)
C34B C33 C58 110(3)
C50 C33 C58 112.47(14)
C34B C33 C34A 1.5(16)
C50 C33 C34A 112(3)
C58 C33 C34A 109(2)
C34B C33 H33 106.2
C50 C33 H33 107.6
C58 C33 H33 107.6
C34A C33 H33 107.6
C35A N4A C48A 114.0(7)
C35A N4A C40A 114.9(5)
C48A N4A C40A 109.9(5)
C39A C34A C35A 118.5(10)
C39A C34A C33 116.8(9)
C35A C34A C33 124.5(10)
C36A C35A C34A 118.1(7)
C36A C35A N4A 123.9(7)
C34A C35A N4A 118.0(8)
C37A C36A C35A 121.8(7)
C37A C36A H36A 119.1
C35A C36A H36A 119.1
C36A C37A C38A 120.3(8)
C36A C37A H37A 119.8
C38A C37A H37A 119.8
C39A C38A C37A 118.5(8)
C39A C38A H38A 120.7
C37A C38A H38A 120.7
C38A C39A C34A 122.6(10)
C38A C39A H39A 118.7
C34A C39A H39A 118.7
N4A C40A C41A 109.6(4)
N4A C40A H40A 109.8
C41A C40A H40A 109.8
N4A C40A H40B 109.8
C41A C40A H40B 109.8
H40A C40A H40B 108.2
C42A C41A C46A 120.0
C42A C41A C40A 118.3(3)
C46A C41A C40A 121.6(3)
C41A C42A C43A 120.0
C41A C42A H42A 120.0
C43A C42A H42A 120.0
C44A C43A C42A 120.0
C44A C43A H43A 120.0
C42A C43A H43A 120.0
C45A C44A C43A 120.0
C45A C44A H44A 120.0
C43A C44A H44A 120.0
C46A C45A C44A 120.0
C46A C45A H45A 120.0
C44A C45A H45A 120.0
C45A C46A C41A 120.0
C45A C46A C47A 119.4(3)
C41A C46A C47A 120.6(3)
C46A C47A C48A 112.4(4)
C46A C47A H47A 109.1
C48A C47A H47A 109.1
C46A C47A H47B 109.1
C48A C47A H47B 109.1
H47A C47A H47B 107.9
N4A C48A C47A 109.5(5)
N4A C48A H48A 109.8
C47A C48A H48A 109.8
N4A C48A H48B 109.8
C47A C48A H48B 109.8
H48A C48A H48B 108.2
C35B N4B C40B 116.6(6)
C35B N4B C48B 114.8(8)
C40B N4B C48B 110.0(6)
C39B C34B C35B 117.8(12)
C39B C34B C33 122.7(10)
C35B C34B C33 119.5(11)
C36B C35B C34B 119.1(8)
C36B C35B N4B 121.9(8)
C34B C35B N4B 119.0(9)
C37B C36B C35B 121.6(8)
C37B C36B H36B 119.2
C35B C36B H36B 119.2
C36B C37B C38B 119.9(9)
C36B C37B H37B 120.1
C38B C37B H37B 120.1
C37B C38B C39B 118.8(9)
C37B C38B H38B 120.6
C39B C38B H38B 120.6
C38B C39B C34B 122.6(11)
C38B C39B H39B 118.7
C34B C39B H39B 118.7
N4B C40B C41B 110.9(5)
N4B C40B H40C 109.5
C41B C40B H40C 109.5
N4B C40B H40D 109.5
C41B C40B H40D 109.5
H40C C40B H40D 108.0
C42B C41B C46B 120.0
C42B C41B C40B 118.7(3)
C46B C41B C40B 121.3(3)
C43B C42B C41B 120.0
C43B C42B H42B 120.0
C41B C42B H42B 120.0
C42B C43B C44B 120.0
C42B C43B H43B 120.0
C44B C43B H43B 120.0
C45B C44B C43B 120.0
C45B C44B H44B 120.0
C43B C44B H44B 120.0
C44B C45B C46B 120.0
C44B C45B H45B 120.0
C46B C45B H45B 120.0
C45B C46B C41B 120.0
C45B C46B C47B 119.3(3)
C41B C46B C47B 120.7(3)
C46B C47B C48B 111.7(4)
C46B C47B H47C 109.3
C48B C47B H47C 109.3
C46B C47B H47D 109.3
C48B C47B H47D 109.3
H47C C47B H47D 107.9
N4B C48B C47B 109.5(6)
N4B C48B H48C 109.8
C47B C48B H48C 109.8
N4B C48B H48D 109.8
C47B C48B H48D 109.8
H48C C48B H48D 108.2
C56 N5 C49 108.95(15)
C56 N5 H5N 125.5
C49 N5 H5N 125.5
C50 C49 N5 110.32(16)
C50 C49 H49 124.8
N5 C49 H49 124.8
C49 C50 C51 106.18(15)
C49 C50 C33 128.80(16)
C51 C50 C33 125.01(15)
C52 C51 C56 119.25(16)
C52 C51 C50 133.50(16)
C56 C51 C50 107.24(15)
C53 C52 C51 118.90(16)
C53 C52 H52 120.6
C51 C52 H52 120.6
C52 C53 C54 120.68(17)
C52 C53 H53 119.7
C54 C53 H53 119.7
C55 C54 C53 122.01(17)
C55 C54 H54 119.0
C53 C54 H54 119.0
C54 C55 C56 117.32(17)
C54 C55 H55 121.3
C56 C55 H55 121.3
N5 C56 C55 130.86(17)
N5 C56 C51 107.31(15)
C55 C56 C51 121.83(17)
C57 N6 C64 108.81(14)
C57 N6 H6N 125.6
C64 N6 H6N 125.6
C58 C57 N6 110.20(16)
C58 C57 H57 124.9
N6 C57 H57 124.9
C57 C58 C59 106.46(15)
C57 C58 C33 129.09(16)
C59 C58 C33 124.13(15)
C60 C59 C64 119.38(16)
C60 C59 C58 133.39(16)
C64 C59 C58 107.23(15)
C61 C60 C59 118.63(17)
C61 C60 H60 120.7
C59 C60 H60 120.7
C60 C61 C62 121.23(18)
C60 C61 H61 119.4
C62 C61 H61 119.4
C63 C62 C61 121.50(17)
C63 C62 H62 119.2
C61 C62 H62 119.2
C62 C63 C64 117.37(17)
C62 C63 H63 121.3
C64 C63 H63 121.3
N6 C64 C63 130.86(17)
N6 C64 C59 107.28(15)
C63 C64 C59 121.85(17)
C66A C65A H65A 109.5
C66A C65A H65B 109.5
H65A C65A H65B 109.5
C66A C65A H65C 109.5
H65A C65A H65C 109.5
H65B C65A H65C 109.5
O1A C66A C65A 109.1(3)
O1A C66A H66A 109.9
C65A C66A H66A 109.9
O1A C66A H66B 109.9
C65A C66A H66B 109.9
H66A C66A H66B 108.3
C67A O1A C66A 112.7(3)
O1A C67A C68A 108.4(3)
O1A C67A H67A 110.0
C68A C67A H67A 110.0
O1A C67A H67B 110.0
C68A C67A H67B 110.0
H67A C67A H67B 108.4
C67A C68A H68A 109.5
C67A C68A H68B 109.5
H68A C68A H68B 109.5
C67A C68A H68C 109.5
H68A C68A H68C 109.5
H68B C68A H68C 109.5
C66B C65B H65D 109.5
C66B C65B H65E 109.5
H65D C65B H65E 109.5
C66B C65B H65F 109.5
H65D C65B H65F 109.5
H65E C65B H65F 109.5
O1B C66B C65B 111.1(13)
O1B C66B H66C 109.4
C65B C66B H66C 109.4
O1B C66B H66D 109.4
C65B C66B H66D 109.4
H66C C66B H66D 108.0
C66B O1B C67B 115.7(15)
O1B C67B C68B 110.8(13)
O1B C67B H67C 109.5
C68B C67B H67C 109.5
O1B C67B H67D 109.5
C68B C67B H67D 109.5
H67C C67B H67D 108.1
C67B C68B H68D 109.5
C67B C68B H68E 109.5
H68D C68B H68E 109.5
C67B C68B H68F 109.5
H68D C68B H68F 109.5
H68E C68B H68F 109.5
C70A C69A H69A 109.5
C70A C69A H69B 109.5
H69A C69A H69B 109.5
C70A C69A H69C 109.5
H69A C69A H69C 109.5
H69B C69A H69C 109.5
O2A C70A C69A 110.1(12)
O2A C70A H70A 109.6
C69A C70A H70A 109.6
O2A C70A H70B 109.6
C69A C70A H70B 109.6
H70A C70A H70B 108.2
C71A O2A C70A 114.9(12)
O2A C71A C72A 109.6(12)
O2A C71A H71A 109.8
C72A C71A H71A 109.8
O2A C71A H71B 109.8
C72A C71A H71B 109.8
H71A C71A H71B 108.2
C71A C72A H72A 109.5
C71A C72A H72B 109.5
H72A C72A H72B 109.5
C71A C72A H72C 109.5
H72A C72A H72C 109.5
H72B C72A H72C 109.5

loop_
_geom_bond_atom_site_label_1
_geom_bond_atom_site_label_2
_geom_bond_distance
C1 C18 1.509(2)
C1 C26 1.516(2)
C1 C2 1.527(2)
C1 H1 1.0000
N1 C3 1.424(2)
N1 C8 1.457(2)
N1 C16 1.466(2)
C2 C7 1.390(2)
C2 C3 1.405(2)
C3 C4 1.394(2)
C4 C5 1.383(3)
C4 H4 0.9500
C5 C6 1.380(3)
C5 H5 0.9500
C6 C7 1.384(3)
C6 H6 0.9500
C7 H7 0.9500
C8 C9 1.513(3)
C8 H8A 0.9900
C8 H8B 0.9900
C9 C14 1.391(3)
C9 C10 1.392(3)
C10 C11 1.384(3)
C10 H10 0.9500
C11 C12 1.374(3)
C11 H11 0.9500
C12 C13 1.379(3)
C12 H12 0.9500
C13 C14 1.394(3)
C13 H13 0.9500
C14 C15 1.510(3)
C15 C16 1.515(3)
C15 H15A 0.9900
C15 H15B 0.9900
C16 H16A 0.9900
C16 H16B 0.9900
N2 C24 1.368(2)
N2 C17 1.380(2)
N2 H2N 0.8800
C17 C18 1.360(3)
C17 H17 0.9500
C18 C19 1.431(2)
C19 C20 1.404(2)
C19 C24 1.409(2)
C20 C21 1.380(2)
C20 H20 0.9500
C21 C22 1.400(3)
C21 H21 0.9500
C22 C23 1.377(3)
C22 H22 0.9500
C23 C24 1.394(3)
C23 H23 0.9500
N3 C25 1.379(2)
N3 C32 1.379(2)
N3 H3N 0.8800
C25 C26 1.358(2)
C25 H25 0.9500
C26 C27 1.434(2)
C27 C28 1.403(2)
C27 C32 1.409(2)
C28 C29 1.379(3)
C28 H28 0.9500
C29 C30 1.401(3)
C29 H29 0.9500
C30 C31 1.374(3)
C30 H30 0.9500
C31 C32 1.394(2)
C31 H31 0.9500
C33 C34B 1.499(16)
C33 C50 1.513(2)
C33 C58 1.514(2)
C33 C34A 1.550(14)
C33 H33 1.0000
N4A C35A 1.429(5)
N4A C48A 1.464(6)
N4A C40A 1.464(6)
C34A C39A 1.389(9)
C34A C35A 1.411(9)
C35A C36A 1.399(7)
C36A C37A 1.374(7)
C36A H36A 0.9500
C37A C38A 1.380(7)
C37A H37A 0.9500
C38A C39A 1.380(8)
C38A H38A 0.9500
C39A H39A 0.9500
C40A C41A 1.515(5)
C40A H40A 0.9900
C40A H40B 0.9900
C41A C42A 1.3900
C41A C46A 1.3900
C42A C43A 1.3900
C42A H42A 0.9500
C43A C44A 1.3900
C43A H43A 0.9500
C44A C45A 1.3900
C44A H44A 0.9500
C45A C46A 1.3900
C45A H45A 0.9500
C46A C47A 1.498(6)
C47A C48A 1.523(7)
C47A H47A 0.9900
C47A H47B 0.9900
C48A H48A 0.9900
C48A H48B 0.9900
N4B C35B 1.423(6)
N4B C40B 1.462(8)
N4B C48B 1.468(7)
C34B C39B 1.388(10)
C34B C35B 1.408(10)
C35B C36B 1.393(9)
C36B C37B 1.378(8)
C36B H36B 0.9500
C37B C38B 1.379(8)
C37B H37B 0.9500
C38B C39B 1.388(10)
C38B H38B 0.9500
C39B H39B 0.9500
C40B C41B 1.518(6)
C40B H40C 0.9900
C40B H40D 0.9900
C41B C42B 1.3900
C41B C46B 1.3900
C42B C43B 1.3900
C42B H42B 0.9500
C43B C44B 1.3900
C43B H43B 0.9500
C44B C45B 1.3900
C44B H44B 0.9500
C45B C46B 1.3900
C45B H45B 0.9500
C46B C47B 1.512(6)
C47B C48B 1.520(8)
C47B H47C 0.9900
C47B H47D 0.9900
C48B H48C 0.9900
C48B H48D 0.9900
N5 C56 1.366(2)
N5 C49 1.377(2)
N5 H5N 0.8800
C49 C50 1.358(3)
C49 H49 0.9500
C50 C51 1.436(2)
C51 C52 1.399(2)
C51 C56 1.411(2)
C52 C53 1.381(2)
C52 H52 0.9500
C53 C54 1.402(3)
C53 H53 0.9500
C54 C55 1.371(3)
C54 H54 0.9500
C55 C56 1.399(3)
C55 H55 0.9500
N6 C57 1.376(2)
N6 C64 1.379(2)
N6 H6N 0.8800
C57 C58 1.364(2)
C57 H57 0.9500
C58 C59 1.435(2)
C59 C60 1.402(2)
C59 C64 1.411(2)
C60 C61 1.375(3)
C60 H60 0.9500
C61 C62 1.401(3)
C61 H61 0.9500
C62 C63 1.380(3)
C62 H62 0.9500
C63 C64 1.394(3)
C63 H63 0.9500
C65A C66A 1.500(4)
C65A H65A 0.9800
C65A H65B 0.9800
C65A H65C 0.9800
C66A O1A 1.433(3)
C66A H66A 0.9900
C66A H66B 0.9900
O1A C67A 1.431(4)
C67A C68A 1.519(4)
C67A H67A 0.9900
C67A H67B 0.9900
C68A H68A 0.9800
C68A H68B 0.9800
C68A H68C 0.9800
C65B C66B 1.507(9)
C65B H65D 0.9800
C65B H65E 0.9800
C65B H65F 0.9800
C66B O1B 1.429(9)
C66B H66C 0.9900
C66B H66D 0.9900
O1B C67B 1.430(9)
C67B C68B 1.505(9)
C67B H67C 0.9900
C67B H67D 0.9900
C68B H68D 0.9800
C68B H68E 0.9800
C68B H68F 0.9800
C69A C70A 1.504(9)
C69A H69A 0.9800
C69A H69B 0.9800
C69A H69C 0.9800
C70A O2A 1.432(8)
C70A H70A 0.9900
C70A H70B 0.9900
O2A C71A 1.432(8)
C71A C72A 1.510(9)
C71A H71A 0.9900
C71A H71B 0.9900
C72A H72A 0.9800
C72A H72B 0.9800
C72A H72C 0.9800

loop_
_geom_torsion_atom_site_label_1
_geom_torsion_atom_site_label_2
_geom_torsion_atom_site_label_3
_geom_torsion_atom_site_label_4
_geom_torsion
C18 C1 C2 C7 -78.0(2)
C26 C1 C2 C7 48.2(2)
C18 C1 C2 C3 102.90(18)
C26 C1 C2 C3 -130.89(17)
C7 C2 C3 C4 -0.9(2)
C1 C2 C3 C4 178.26(15)
C7 C2 C3 N1 -179.48(15)
C1 C2 C3 N1 -0.3(2)
C8 N1 C3 C4 -25.9(2)
C16 N1 C3 C4 103.08(19)
C8 N1 C3 C2 152.68(16)
C16 N1 C3 C2 -78.4(2)
C2 C3 C4 C5 1.1(3)
N1 C3 C4 C5 179.68(16)
C3 C4 C5 C6 -0.4(3)
C4 C5 C6 C7 -0.5(3)
C5 C6 C7 C2 0.8(3)
C3 C2 C7 C6 -0.1(3)
C1 C2 C7 C6 -179.22(16)
C3 N1 C8 C9 -173.79(15)
C16 N1 C8 C9 55.4(2)
N1 C8 C9 C14 -23.0(2)
N1 C8 C9 C10 159.82(18)
C14 C9 C10 C11 -0.1(3)
C8 C9 C10 C11 177.13(19)
C9 C10 C11 C12 0.3(3)
C10 C11 C12 C13 -0.6(3)
C11 C12 C13 C14 0.8(3)
C10 C9 C14 C13 0.3(3)
C8 C9 C14 C13 -176.90(18)
C10 C9 C14 C15 -179.15(18)
C8 C9 C14 C15 3.7(3)
C12 C13 C14 C9 -0.7(3)
C12 C13 C14 C15 178.78(19)
C9 C14 C15 C16 -15.6(3)
C13 C14 C15 C16 164.99(17)
C3 N1 C16 C15 158.87(15)
C8 N1 C16 C15 -69.47(19)
C14 C15 C16 N1 47.0(2)
C24 N2 C17 C18 -0.3(2)
N2 C17 C18 C19 0.4(2)
N2 C17 C18 C1 -179.44(16)
C26 C1 C18 C17 -109.3(2)
C2 C1 C18 C17 16.9(3)
C26 C1 C18 C19 70.9(2)
C2 C1 C18 C19 -162.87(16)
C17 C18 C19 C20 178.97(19)
C1 C18 C19 C20 -1.2(3)
C17 C18 C19 C24 -0.27(19)
C1 C18 C19 C24 179.55(15)
C24 C19 C20 C21 0.3(2)
C18 C19 C20 C21 -178.84(18)
C19 C20 C21 C22 -1.6(3)
C20 C21 C22 C23 0.8(3)
C21 C22 C23 C24 1.4(3)
C17 N2 C24 C23 178.82(18)
C17 N2 C24 C19 0.2(2)
C22 C23 C24 N2 178.79(18)
C22 C23 C24 C19 -2.7(3)
C20 C19 C24 N2 -179.30(15)
C18 C19 C24 N2 0.07(19)
C20 C19 C24 C23 1.9(3)
C18 C19 C24 C23 -178.74(16)
C32 N3 C25 C26 -1.7(2)
N3 C25 C26 C27 0.2(2)
N3 C25 C26 C1 178.02(16)
C18 C1 C26 C25 12.2(3)
C2 C1 C26 C25 -114.8(2)
C18 C1 C26 C27 -170.44(16)
C2 C1 C26 C27 62.6(2)
C25 C26 C27 C28 179.94(19)
C1 C26 C27 C28 2.0(3)
C25 C26 C27 C32 1.23(19)
C1 C26 C27 C32 -176.67(15)
C32 C27 C28 C29 1.5(3)
C26 C27 C28 C29 -177.11(18)
C27 C28 C29 C30 -0.2(3)
C28 C29 C30 C31 -0.5(3)
C29 C30 C31 C32 0.0(3)
C25 N3 C32 C31 -176.59(18)
C25 N3 C32 C27 2.39(19)
C30 C31 C32 N3 -179.85(17)
C30 C31 C32 C27 1.3(3)
C28 C27 C32 N3 178.85(15)
C26 C27 C32 N3 -2.22(19)
C28 C27 C32 C31 -2.1(3)
C26 C27 C32 C31 176.87(16)
C34B C33 C34A C39A 170(100)
C50 C33 C34A C39A 74(6)
C58 C33 C34A C39A -52(6)
C34B C33 C34A C35A -15(100)
C50 C33 C34A C35A -112(5)
C58 C33 C34A C35A 123(5)
C39A C34A C35A C36A -3(7)
C33 C34A C35A C36A -178(4)
C39A C34A C35A N4A 175(4)
C33 C34A C35A N4A 1(7)
C48A N4A C35A C36A -105.8(13)
C40A N4A C35A C36A 22.4(17)
C48A N4A C35A C34A 76(4)
C40A N4A C35A C34A -156(3)
C34A C35A C36A C37A 2(4)
N4A C35A C36A C37A -176.1(14)
C35A C36A C37A C38A -1(2)
C36A C37A C38A C39A 2(3)
C37A C38A C39A C34A -3(6)
C35A C34A C39A C38A 4(8)
C33 C34A C39A C38A 179(3)
C35A N4A C40A C41A 172.8(8)
C48A N4A C40A C41A -56.9(7)
N4A C40A C41A C42A -159.1(4)
N4A C40A C41A C46A 24.0(6)
C46A C41A C42A C43A 0.0
C40A C41A C42A C43A -177.0(4)
C41A C42A C43A C44A 0.0
C42A C43A C44A C45A 0.0
C43A C44A C45A C46A 0.0
C44A C45A C46A C41A 0.0
C44A C45A C46A C47A 179.6(4)
C42A C41A C46A C45A 0.0
C40A C41A C46A C45A 176.9(4)
C42A C41A C46A C47A -179.6(4)
C40A C41A C46A C47A -2.7(4)
C45A C46A C47A C48A -166.6(4)
C41A C46A C47A C48A 13.0(6)
C35A N4A C48A C47A -159.7(7)
C40A N4A C48A C47A 69.5(7)
C46A C47A C48A N4A -45.1(6)
C50 C33 C34B C39B 74(7)
C58 C33 C34B C39B -53(8)
C34A C33 C34B C39B -11(100)
C50 C33 C34B C35B -105(5)
C58 C33 C34B C35B 129(5)
C34A C33 C34B C35B 171(100)
C39B C34B C35B C36B 6(8)
C33 C34B C35B C36B -176(4)
C39B C34B C35B N4B -176(5)
C33 C34B C35B N4B 2(8)
C40B N4B C35B C36B 21.8(19)
C48B N4B C35B C36B -108.9(15)
C40B N4B C35B C34B -156(4)
C48B N4B C35B C34B 73(4)
C34B C35B C36B C37B -3(4)
N4B C35B C36B C37B 179.6(16)
C35B C36B C37B C38B 0(3)
C36B C37B C38B C39B 0(3)
C37B C38B C39B C34B 3(6)
C35B C34B C39B C38B -6(9)
C33 C34B C39B C38B 175(4)
C35B N4B C40B C41B 173.1(10)
C48B N4B C40B C41B -54.0(8)
N4B C40B C41B C42B -160.0(5)
N4B C40B C41B C46B 19.4(7)
C46B C41B C42B C43B 0.0
C40B C41B C42B C43B 179.4(4)
C41B C42B C43B C44B 0.0
C42B C43B C44B C45B 0.0
C43B C44B C45B C46B 0.0
C44B C45B C46B C41B 0.0
C44B C45B C46B C47B -179.9(4)
C42B C41B C46B C45B 0.0
C40B C41B C46B C45B -179.4(5)
C42B C41B C46B C47B 179.9(4)
C40B C41B C46B C47B 0.5(5)
C45B C46B C47B C48B -166.8(5)
C41B C46B C47B C48B 13.3(7)
C35B N4B C48B C47B -156.4(8)
C40B N4B C48B C47B 69.8(8)
C46B C47B C48B N4B -47.0(7)
C56 N5 C49 C50 -0.1(2)
N5 C49 C50 C51 -0.1(2)
N5 C49 C50 C33 178.90(16)
C34B C33 C50 C49 -14.0(12)
C58 C33 C50 C49 111.1(2)
C34A C33 C50 C49 -12.4(10)
C34B C33 C50 C51 164.8(12)
C58 C33 C50 C51 -70.1(2)
C34A C33 C50 C51 166.4(10)
C49 C50 C51 C52 179.60(19)
C33 C50 C51 C52 0.6(3)
C49 C50 C51 C56 0.15(19)
C33 C50 C51 C56 -178.86(15)
C56 C51 C52 C53 -0.7(3)
C50 C51 C52 C53 179.93(18)
C51 C52 C53 C54 1.1(3)
C52 C53 C54 C55 -0.3(3)
C53 C54 C55 C56 -0.9(3)
C49 N5 C56 C55 -178.94(18)
C49 N5 C56 C51 0.2(2)
C54 C55 C56 N5 -179.71(18)
C54 C55 C56 C51 1.3(3)
C52 C51 C56 N5 -179.73(15)
C50 C51 C56 N5 -0.19(19)
C52 C51 C56 C55 -0.5(3)
C50 C51 C56 C55 179.00(16)
C64 N6 C57 C58 0.8(2)
N6 C57 C58 C59 0.1(2)
N6 C57 C58 C33 -173.49(16)
C34B C33 C58 C57 107(2)
C50 C33 C58 C57 -19.4(3)
C34A C33 C58 C57 105.9(18)
C34B C33 C58 C59 -66(2)
C50 C33 C58 C59 167.96(15)
C34A C33 C58 C59 -66.8(18)
C57 C58 C59 C60 179.60(18)
C33 C58 C59 C60 -6.4(3)
C57 C58 C59 C64 -1.00(19)
C33 C58 C59 C64 173.04(15)
C64 C59 C60 C61 -1.8(2)
C58 C59 C60 C61 177.55(18)
C59 C60 C61 C62 0.6(3)
C60 C61 C62 C63 0.7(3)
C61 C62 C63 C64 -0.7(3)
C57 N6 C64 C63 177.64(18)
C57 N6 C64 C59 -1.40(19)
C62 C63 C64 N6 -179.50(17)
C62 C63 C64 C59 -0.6(3)
C60 C59 C64 N6 -179.03(15)
C58 C59 C64 N6 1.48(19)
C60 C59 C64 C63 1.8(3)
C58 C59 C64 C63 -177.68(15)
C65A C66A O1A C67A 174.8(2)
C66A O1A C67A C68A 175.8(2)
C65B C66B O1B C67B 154(4)
C66B O1B C67B C68B 117(4)
C69A C70A O2A C71A -174(3)
C70A O2A C71A C72A -174(5)
